data_7249424
loop_
_publ_author_name
'Gong, Yuan'
'Liu, Tao'
'Tian, Aixiang'
'Ying, Jun'
'Yang, Mengle'

_publ_section_title
;
 A series of polyoxometalate compounds: syntheses, characterization,
 electrochemical sensing and photocatalytic properties
;
_journal_issue 43
_journal_name_full CrystEngComm
_journal_page_first 6155
_journal_page_last 6160
_journal_paper_doi 10.1039/D4CE00897A
_journal_volume 26
_journal_year 2024
_chemical_formula_moiety 'C26 H32 Cu2 Mo4 N8 O15, H2 O'
_chemical_formula_sum 'C26 H34 Cu2 Mo4 N8 O16'
_chemical_formula_weight 1225.45
_space_group_crystal_system triclinic
_space_group_IT_number 2
_space_group_name_Hall '-P 1'
_space_group_name_H-M_alt 'P -1'
_atom_sites_solution_hydrogens mixed
_atom_sites_solution_primary dual
_audit_creation_date 2023-12-11
_audit_creation_method
;
Olex2 1.5
(compiled 2023.08.24 svn.re1ec1418 for OlexSys, GUI svn.r6817)
;
_audit_update_record
;
2024-03-11 deposited with the CCDC.	2024-10-02 downloaded from the CCDC.
;
_cell_angle_alpha 95.939(2)
_cell_angle_beta 109.007(2)
_cell_angle_gamma 112.422(2)
_cell_formula_units_Z 2
_cell_length_a 12.7451(7)
_cell_length_b 12.7628(8)
_cell_length_c 13.4678(7)
_cell_measurement_reflns_used 9893
_cell_measurement_temperature 296.15
_cell_measurement_theta_max 28.29
_cell_measurement_theta_min 2.73
_cell_volume 1848.57(19)
_computing_cell_refinement 'SAINT V8.40B (?, 2016)'
_computing_data_reduction 'SAINT V8.40B (?, 2016)'
_computing_molecular_graphics 'Olex2 1.5 (Dolomanov et al., 2009)'
_computing_publication_material 'Olex2 1.5 (Dolomanov et al., 2009)'
_computing_structure_refinement 'SHELXL 2018/3 (Sheldrick, 2015)'
_computing_structure_solution 'SHELXT 2014/5 (Sheldrick, 2014)'
_diffrn_ambient_temperature 296.15
_diffrn_measured_fraction_theta_full 0.980
_diffrn_measured_fraction_theta_max 0.956
_diffrn_measurement_device_type 'Bruker APEX-II CCD'
_diffrn_measurement_method '\f and \w scans'
_diffrn_radiation_monochromator graphite
_diffrn_radiation_type MoK\a
_diffrn_radiation_wavelength 0.71073
_diffrn_reflns_av_R_equivalents 0.0854
_diffrn_reflns_av_unetI/netI 0.0615
_diffrn_reflns_Laue_measured_fraction_full 0.980
_diffrn_reflns_Laue_measured_fraction_max 0.956
_diffrn_reflns_limit_h_max 16
_diffrn_reflns_limit_h_min -16
_diffrn_reflns_limit_k_max 16
_diffrn_reflns_limit_k_min -17
_diffrn_reflns_limit_l_max 17
_diffrn_reflns_limit_l_min -17
_diffrn_reflns_number 52521
_diffrn_reflns_point_group_measured_fraction_full 0.980
_diffrn_reflns_point_group_measured_fraction_max 0.956
_diffrn_reflns_theta_full 25.242
_diffrn_reflns_theta_max 28.330
_diffrn_reflns_theta_min 2.730
_diffrn_source_current 1.4
_diffrn_source_power 0.07
_diffrn_source_voltage 50.0
_diffrn_standards_number 0
_exptl_absorpt_coefficient_mu 2.527
_exptl_absorpt_correction_T_max 0.7457
_exptl_absorpt_correction_T_min 0.5895
_exptl_absorpt_correction_type none
_exptl_absorpt_process_details
;
SADABS-2016/2 (Bruker,2016/2) was used for absorption correction.
wR2(int) was 0.1341 before and 0.0750 after correction.
The Ratio of minimum to maximum transmission is 0.7905.
The \l/2 correction factor is Not present.
;
_exptl_crystal_density_diffrn 2.202
_exptl_crystal_description block
_exptl_crystal_F_000 1200
_refine_diff_density_max 0.995
_refine_diff_density_min -0.986
_refine_diff_density_rms 0.138
_refine_ls_extinction_method none
_refine_ls_goodness_of_fit_ref 1.035
_refine_ls_hydrogen_treatment mixed
_refine_ls_matrix_type full
_refine_ls_number_parameters 511
_refine_ls_number_reflns 8814
_refine_ls_number_restraints 203
_refine_ls_restrained_S_all 1.049
_refine_ls_R_factor_all 0.0889
_refine_ls_R_factor_gt 0.0452
_refine_ls_shift/su_max 0.002
_refine_ls_shift/su_mean 0.000
_refine_ls_structure_factor_coef Fsqd
_refine_ls_weighting_details 'w=1/[\s^2^(Fo^2^)+(0.0361P)^2^+6.7241P] where P=(Fo^2^+2Fc^2^)/3'
_refine_ls_weighting_scheme calc
_refine_ls_wR_factor_gt 0.0921
_refine_ls_wR_factor_ref 0.1139
_reflns_Friedel_coverage 0.000
_reflns_number_gt 5765
_reflns_number_total 8814
_reflns_threshold_expression 'I > 2\s(I)'
_cod_data_source_file d4ce00897a2.cif
_cod_data_source_block 2
_cod_depositor_comments 'Adding full bibliography for 7249423--7249426.cif.'
_cod_original_cell_volume 1848.57(18)
_cod_database_code 7249424
_shelx_shelxl_version_number 2018/3
_shelx_space_group_comment
;
The symmetry employed for this shelxl refinement is uniquely defined
by the following loop, which should always be used as a source of
symmetry information in preference to the above space-group names.
They are only intended as comments.
;
_olex2_refinement_description
;
1. Fixed Uiso
 At 1.2 times of:
  All C(H) groups, All C(H,H) groups
 At 1.5 times of:
  All O(H,H) groups
2. Rigid bond restraints
 All non-hydrogen atoms
 with sigma for 1-2 distances of 0.001 and sigma for 1-3 distances of 0.0005
3. Uiso/Uaniso restraints and constraints
Uanis(C25) \\sim Ueq, Uanis(O7) \\sim Ueq, Uanis(C23) \\sim Ueq, Uanis(C3)
\\sim Ueq: with sigma of 0.01 and sigma for terminal atoms of 0.02
4.a Free rotating group:
 O17(H17C,H17D)
4.b Ternary CH refined with riding coordinates:
 C15(H15), C9(H9)
4.c Secondary CH2 refined with riding coordinates:
 C20(H20A,H20B), C22(H22A,H22B), C17(H17A,H17B), C19(H19A,H19B), C5(H5A,H5B),
 C21(H21A,H21B), C11(H11A,H11B), C23(H23A,H23B), C3(H3A,H3B), C25(H25A,H25B)
4.d Aromatic/amide H refined with riding coordinates:
 C8(H8), C10(H10), C12(H12), C16(H16), C24(H24), C26(H26), C13(H13), C7(H7),
 C2(H2)
;
_olex2_submission_special_instructions 'No special instructions were received'

loop_
_space_group_symop_operation_xyz
'x, y, z'
'-x, -y, -z'

loop_
_atom_site_label
_atom_site_type_symbol
_atom_site_fract_x
_atom_site_fract_y
_atom_site_fract_z
_atom_site_U_iso_or_equiv
_atom_site_adp_type
_atom_site_occupancy
_atom_site_site_symmetry_order
_atom_site_calc_flag
_atom_site_refinement_flags_posn
_atom_site_refinement_flags_adp
_atom_site_refinement_flags_occupancy
_atom_site_disorder_assembly
_atom_site_disorder_group
Mo1 Mo 0.56810(4) 0.14097(4) 0.58716(4) 0.02846(12) Uani 1 1 d . U . . .
Mo4 Mo 0.44304(4) 0.11566(4) 0.33114(4) 0.03156(12) Uani 1 1 d . U . . .
Mo2 Mo 0.75038(4) 0.03506(4) 0.55470(4) 0.03139(12) Uani 1 1 d . U . . .
Mo3 Mo 0.62560(5) 0.00684(5) 0.29419(4) 0.03545(13) Uani 1 1 d . U . . .
Cu1 Cu 0.96465(7) 0.35250(7) 0.68551(6) 0.03661(18) Uani 1 1 d . U . . .
Cu2 Cu 0.94992(8) 0.84241(8) 0.18099(7) 0.0484(2) Uani 1 1 d . U . . .
O1 O 0.6760(3) 0.0710(3) 0.6549(3) 0.0312(5) Uani 1 1 d . U . . .
O4 O 0.7217(4) -0.0362(4) 0.4121(3) 0.0375(6) Uani 1 1 d . U . . .
O6 O 0.4214(3) 0.1328(3) 0.4719(3) 0.0310(6) Uani 1 1 d . U . . .
O8 O 0.4785(4) 0.0294(4) 0.2336(3) 0.0374(7) Uani 1 1 d . U . . .
O10 O 0.5727(3) 0.0518(3) 0.4455(3) 0.0310(5) Uani 1 1 d . U . . .
O12 O 0.5229(3) 0.1614(3) 0.6942(3) 0.0350(7) Uani 1 1 d . U . . .
O14 O 0.8413(3) 0.1774(4) 0.5650(4) 0.0391(6) Uani 1 1 d . U . . .
O16 O 0.8493(4) -0.0102(4) 0.6354(4) 0.0436(8) Uani 1 1 d . U . . .
O2 O 0.6737(3) 0.2761(3) 0.5993(3) 0.0343(5) Uani 1 1 d . U . . .
O9 O 0.5517(4) 0.2542(4) 0.3565(3) 0.0408(7) Uani 1 1 d . U . . .
O5 O 0.6231(4) -0.0748(4) 0.1850(4) 0.0500(9) Uani 1 1 d . U . . .
O11 O 0.3100(4) 0.1137(4) 0.2467(3) 0.0440(8) Uani 1 1 d . U . . .
N1 N 0.8930(4) 0.6822(4) 0.3160(4) 0.0322(9) Uani 1 1 d . U . . .
N4 N 0.8033(4) 1.2468(4) -0.0995(4) 0.0348(9) Uani 1 1 d . U . . .
N6 N 0.8550(4) 0.7544(4) 0.2590(4) 0.0377(10) Uani 1 1 d . U . . .
O3 O 0.7330(4) 0.1446(4) 0.3154(4) 0.0479(8) Uani 1 1 d . U . . .
N8 N 0.9186(4) 1.3067(4) -0.1912(4) 0.0359(10) Uani 1 1 d . U . . .
N2 N 0.7482(5) 0.6996(4) 0.3581(4) 0.0365(9) Uani 1 1 d . U . . .
N5 N 0.9529(4) 1.2309(4) -0.1362(4) 0.0363(10) Uani 1 1 d . U . . .
N3 N 0.9247(4) 0.9693(5) 0.1209(4) 0.0392(11) Uani 1 1 d . U . . .
N7 N 0.9144(4) 0.4542(4) 0.5977(4) 0.0334(8) Uani 1 1 d . U . . .
C1 C 0.8289(5) 0.6513(5) 0.3761(5) 0.0315(9) Uani 1 1 d . U . . .
C4 C 0.8942(5) 1.1208(5) -0.0081(5) 0.0317(10) Uani 1 1 d . U . . .
C6 C 0.8830(5) 1.1973(5) -0.0817(5) 0.0348(11) Uani 1 1 d . U . . .
C8 C 1.0096(5) 1.1470(6) 0.0704(5) 0.0397(13) Uani 1 1 d . U . . .
H8 H 1.078285 1.215866 0.080921 0.048 Uiso 1 1 calc R U . . .
C10 C 0.8311(5) 1.3144(5) -0.1664(5) 0.0359(11) Uani 1 1 d . U . . .
H10 H 0.792443 1.360830 -0.191629 0.043 Uiso 1 1 calc R U . . .
C12 C 0.7685(6) 0.7627(5) 0.2862(5) 0.0400(12) Uani 1 1 d . U . . .
H12 H 0.726611 0.806147 0.259545 0.048 Uiso 1 1 calc R U . . .
C14 C 0.8496(5) 0.5824(5) 0.4531(5) 0.0306(9) Uani 1 1 d . U . . .
C16 C 0.8036(6) 0.4633(5) 0.4203(5) 0.0386(12) Uani 1 1 d . U . . .
H16 H 0.749555 0.423283 0.348597 0.046 Uiso 1 1 calc R U . . .
C18 C 0.8374(6) 0.4019(6) 0.4936(5) 0.0408(13) Uani 1 1 d . U . . .
H18 H 0.800(6) 0.311(6) 0.473(5) 0.049 Uiso 1 1 d . U . . .
C20 C 0.7055(6) 1.2294(6) -0.0593(5) 0.0403(11) Uani 1 1 d . U . . .
H20A H 0.654724 1.145836 -0.074430 0.048 Uiso 1 1 calc R U . . .
H20B H 0.653066 1.262532 -0.099123 0.048 Uiso 1 1 calc R U . . .
C22 C 0.6481(6) 0.6766(6) 0.3973(6) 0.0433(10) Uani 1 1 d . U . . .
H22A H 0.616736 0.734411 0.384532 0.052 Uiso 1 1 calc R U . . .
H22B H 0.681421 0.685246 0.475097 0.052 Uiso 1 1 calc R U . . .
C24 C 0.8128(5) 0.9491(6) 0.0506(5) 0.0396(13) Uani 1 1 d . U . . .
H24 H 0.744626 0.882832 0.045571 0.048 Uiso 1 1 calc R U . . .
C26 C 0.7936(5) 1.0219(5) -0.0148(5) 0.0378(12) Uani 1 1 d . U . . .
H26 H 0.714239 1.004619 -0.062819 0.045 Uiso 1 1 calc R U . . .
C13 C 1.0210(5) 1.0694(6) 0.1324(5) 0.0395(13) Uani 1 1 d . U . . .
H13 H 1.098575 1.087166 0.184349 0.047 Uiso 1 1 calc R U . . .
C7 C 0.9269(6) 0.6375(6) 0.5618(5) 0.0446(14) Uani 1 1 d . U . . .
H7 H 0.958556 0.718268 0.588016 0.053 Uiso 1 1 calc R U . . .
C15 C 0.5423(6) 0.5544(6) 0.3413(6) 0.0466(12) Uani 1 1 d . U . . .
H15 H 0.571137 0.496618 0.364994 0.056 Uiso 1 1 calc R U . . .
O13 O 0.2846(5) 0.4066(6) 0.1998(7) 0.103(2) Uani 1 1 d . U . . .
C2 C 0.9559(6) 0.5703(6) 0.6301(5) 0.0467(15) Uani 1 1 d . U . . .
H2 H 1.007267 0.607970 0.702920 0.056 Uiso 1 1 calc R U . . .
C17 C 0.4931(7) 0.5266(7) 0.2186(6) 0.0659(18) Uani 1 1 d . U . . .
H17A H 0.470945 0.587101 0.194429 0.079 Uiso 1 1 calc R U . . .
H17B H 0.557009 0.525852 0.194871 0.079 Uiso 1 1 calc R U . . .
C9 C 0.7524(8) 1.2840(7) 0.0612(6) 0.0598(15) Uani 1 1 d . U . . .
H9 H 0.811977 1.256459 0.100491 0.072 Uiso 1 1 calc R U . . .
C19 C 0.4350(7) 0.5417(7) 0.3737(7) 0.0672(17) Uani 1 1 d . U . . .
H19A H 0.461047 0.549462 0.451357 0.081 Uiso 1 1 calc R U . . .
H19B H 0.411699 0.604097 0.358016 0.081 Uiso 1 1 calc R U . . .
C5 C 0.3819(8) 0.4097(9) 0.1684(8) 0.086(2) Uani 1 1 d . U . . .
H5A H 0.352854 0.393257 0.089855 0.104 Uiso 1 1 calc R U . . .
H5B H 0.405006 0.348968 0.190647 0.104 Uiso 1 1 calc R U . . .
C21 C 0.3248(8) 0.4247(9) 0.3135(9) 0.093(3) Uani 1 1 d . U . . .
H21A H 0.346290 0.362630 0.334073 0.112 Uiso 1 1 calc R U . . .
H21B H 0.257594 0.420380 0.334470 0.112 Uiso 1 1 calc R U . . .
C11 C 0.8141(8) 1.4135(8) 0.0917(7) 0.0749(18) Uani 1 1 d . U . . .
H11A H 0.859803 1.441618 0.169933 0.090 Uiso 1 1 calc R U . . .
H11B H 0.873075 1.439861 0.058166 0.090 Uiso 1 1 calc R U . . .
O7 O 0.6392(9) 1.4283(10) 0.1024(9) 0.154(3) Uani 1 1 d . U . . .
C23 C 0.7282(12) 1.4644(9) 0.0590(9) 0.109(3) Uani 1 1 d . U . . .
H23A H 0.773755 1.549263 0.082640 0.131 Uiso 1 1 calc R U . . .
H23B H 0.687667 1.441917 -0.019768 0.131 Uiso 1 1 calc R U . . .
C3 C 0.6423(11) 1.2422(10) 0.0989(8) 0.107(2) Uani 1 1 d . U . . .
H3A H 0.590432 1.158768 0.065974 0.128 Uiso 1 1 calc R U . . .
H3B H 0.674642 1.254548 0.177208 0.128 Uiso 1 1 calc R U . . .
C25 C 0.5669(13) 1.3068(15) 0.0677(14) 0.157(4) Uani 1 1 d . U . . .
H25A H 0.523116 1.283616 -0.010732 0.189 Uiso 1 1 calc R U . . .
H25B H 0.505834 1.285730 0.099447 0.189 Uiso 1 1 calc R U . . .
O17 O 1.0024(12) -0.0936(9) 0.5702(17) 0.213(6) Uani 1 1 d G . . . .
H17C H 0.967677 -0.055117 0.589919 0.320 Uiso 1 1 d G U . . .
H17D H 1.075649 -0.042424 0.585640 0.320 Uiso 1 1 d G U . . .

loop_
_atom_site_aniso_label
_atom_site_aniso_U_11
_atom_site_aniso_U_22
_atom_site_aniso_U_33
_atom_site_aniso_U_23
_atom_site_aniso_U_13
_atom_site_aniso_U_12
Mo1 0.0236(2) 0.0253(2) 0.0338(2) 0.0066(2) 0.00592(19) 0.01306(19)
Mo4 0.0272(2) 0.0318(3) 0.0357(2) 0.0118(2) 0.0071(2) 0.0168(2)
Mo2 0.0226(2) 0.0332(3) 0.0390(3) 0.0115(2) 0.00813(19) 0.01578(19)
Mo3 0.0331(3) 0.0387(3) 0.0391(3) 0.0124(2) 0.0137(2) 0.0204(2)
Cu1 0.0337(4) 0.0372(4) 0.0427(4) 0.0227(3) 0.0128(3) 0.0182(3)
Cu2 0.0511(5) 0.0581(5) 0.0625(5) 0.0438(4) 0.0317(4) 0.0356(4)
O1 0.0245(14) 0.0333(16) 0.0343(6) 0.0100(12) 0.0059(9) 0.0158(13)
O4 0.0339(18) 0.0448(14) 0.0442(8) 0.0145(9) 0.0164(9) 0.0261(13)
O6 0.0252(10) 0.0319(19) 0.0374(6) 0.0105(11) 0.0079(7) 0.0174(10)
O8 0.0373(14) 0.0430(18) 0.0342(5) 0.0136(13) 0.0108(11) 0.0221(13)
O10 0.0275(11) 0.0320(13) 0.0331(5) 0.0068(8) 0.0055(7) 0.0187(10)
O12 0.0321(18) 0.037(2) 0.0357(6) 0.0063(14) 0.0091(11) 0.0195(15)
O14 0.0247(10) 0.0369(8) 0.0543(19) 0.0148(9) 0.0138(10) 0.0130(10)
O16 0.0357(19) 0.061(2) 0.0505(11) 0.0277(19) 0.0167(14) 0.0350(18)
O2 0.0286(13) 0.0264(10) 0.0406(10) 0.0059(9) 0.0063(8) 0.0118(8)
O9 0.0417(16) 0.0331(11) 0.0443(14) 0.0170(11) 0.0132(14) 0.0147(10)
O5 0.055(3) 0.065(2) 0.0438(9) 0.0146(16) 0.0244(16) 0.0357(19)
O11 0.0362(14) 0.057(3) 0.0408(9) 0.0176(18) 0.0057(12) 0.0294(13)
N1 0.030(2) 0.035(3) 0.036(2) 0.0195(17) 0.0111(17) 0.0178(18)
N4 0.032(2) 0.039(3) 0.034(2) 0.0151(18) 0.0077(17) 0.0198(19)
N6 0.036(2) 0.040(3) 0.048(3) 0.028(2) 0.0180(19) 0.023(2)
O3 0.0384(15) 0.0474(13) 0.057(3) 0.0229(14) 0.0190(17) 0.0154(13)
N8 0.034(2) 0.035(3) 0.040(3) 0.0200(19) 0.0101(18) 0.018(2)
N2 0.042(2) 0.036(3) 0.045(3) 0.022(2) 0.0205(19) 0.0260(16)
N5 0.036(2) 0.042(3) 0.040(3) 0.025(2) 0.0152(19) 0.022(2)
N3 0.0363(18) 0.047(2) 0.047(3) 0.031(2) 0.0196(18) 0.0241(16)
N7 0.032(2) 0.0404(12) 0.0391(15) 0.0233(14) 0.0168(16) 0.0216(19)
C1 0.030(3) 0.032(2) 0.036(2) 0.0166(19) 0.0115(17) 0.017(2)
C4 0.0333(18) 0.037(2) 0.032(2) 0.017(2) 0.0133(16) 0.0197(16)
C6 0.033(3) 0.040(3) 0.038(3) 0.020(2) 0.0129(18) 0.020(2)
C8 0.0305(18) 0.046(3) 0.049(3) 0.030(3) 0.0147(19) 0.0197(18)
C10 0.036(3) 0.035(3) 0.036(3) 0.015(2) 0.008(2) 0.019(2)
C12 0.041(3) 0.041(3) 0.055(4) 0.030(2) 0.023(2) 0.026(2)
C14 0.027(3) 0.0346(17) 0.0370(16) 0.0185(13) 0.0138(16) 0.017(2)
C16 0.045(3) 0.0341(16) 0.0374(18) 0.0189(14) 0.012(2) 0.019(2)
C18 0.044(3) 0.0367(17) 0.0421(19) 0.0214(14) 0.011(2) 0.020(3)
C20 0.038(3) 0.051(3) 0.037(2) 0.014(2) 0.012(2) 0.026(2)
C22 0.050(2) 0.049(3) 0.056(3) 0.030(2) 0.030(2) 0.0352(17)
C24 0.0331(17) 0.046(3) 0.049(3) 0.028(2) 0.018(2) 0.0208(16)
C26 0.0306(18) 0.045(3) 0.045(3) 0.025(2) 0.0150(19) 0.0204(17)
C13 0.0315(18) 0.051(2) 0.049(3) 0.033(3) 0.018(2) 0.0237(17)
C7 0.059(4) 0.0374(17) 0.0362(18) 0.0171(14) 0.011(2) 0.025(3)
C15 0.047(3) 0.051(3) 0.067(2) 0.031(3) 0.036(2) 0.0316(17)
O13 0.047(3) 0.105(5) 0.130(4) 0.026(4) 0.023(3) 0.019(3)
C2 0.058(4) 0.0406(16) 0.0401(19) 0.0197(15) 0.008(2) 0.027(3)
C17 0.057(3) 0.071(4) 0.066(2) 0.020(3) 0.026(3) 0.022(3)
C9 0.085(4) 0.067(3) 0.038(2) 0.015(3) 0.023(3) 0.046(3)
C19 0.056(3) 0.078(5) 0.100(4) 0.037(4) 0.053(3) 0.040(2)
C5 0.066(4) 0.080(5) 0.088(4) 0.015(4) 0.025(3) 0.014(3)
C21 0.057(3) 0.096(5) 0.135(4) 0.034(5) 0.060(4) 0.024(3)
C11 0.070(4) 0.068(3) 0.059(5) -0.007(3) 0.010(4) 0.022(3)
O7 0.135(5) 0.164(5) 0.173(7) -0.016(5) 0.044(4) 0.105(4)
C23 0.146(6) 0.071(4) 0.093(6) 0.010(5) 0.011(4) 0.065(4)
C3 0.144(6) 0.102(4) 0.076(5) 0.018(4) 0.077(4) 0.030(4)
C25 0.108(5) 0.179(5) 0.193(9) -0.007(5) 0.089(6) 0.060(4)
O17 0.168(11) 0.133(9) 0.39(2) 0.039(11) 0.173(13) 0.069(8)

loop_
_atom_type_symbol
_atom_type_description
_atom_type_scat_dispersion_real
_atom_type_scat_dispersion_imag
_atom_type_scat_source
C C 0.0033 0.0016 'International Tables Vol C Tables 4.2.6.8 and 6.1.1.4'
H H 0.0000 0.0000 'International Tables Vol C Tables 4.2.6.8 and 6.1.1.4'
Cu Cu 0.3201 1.2651 'International Tables Vol C Tables 4.2.6.8 and 6.1.1.4'
Mo Mo -1.6832 0.6857 'International Tables Vol C Tables 4.2.6.8 and 6.1.1.4'
N N 0.0061 0.0033 'International Tables Vol C Tables 4.2.6.8 and 6.1.1.4'
O O 0.0106 0.0060 'International Tables Vol C Tables 4.2.6.8 and 6.1.1.4'

loop_
_geom_angle_atom_site_label_1
_geom_angle_atom_site_label_2
_geom_angle_atom_site_label_3
_geom_angle
_geom_angle_site_symmetry_1
_geom_angle_site_symmetry_3
_geom_angle_publ_flag
Mo4 Mo1 Mo2 92.269(18) . . ?
O1 Mo1 Mo4 126.05(11) . . ?
O1 Mo1 Mo2 35.74(11) . . ?
O1 Mo1 O6 151.37(16) . . ?
O1 Mo1 O10 79.82(15) . . ?
O1 Mo1 O10 78.12(14) . 2_656 ?
O6 Mo1 Mo4 36.28(11) . . ?
O6 Mo1 Mo2 125.99(11) . . ?
O6 Mo1 O10 78.65(14) . . ?
O6 Mo1 O10 78.65(14) . 2_656 ?
O10 Mo1 Mo4 46.24(9) . . ?
O10 Mo1 Mo4 87.55(9) 2_656 . ?
O10 Mo1 Mo2 86.08(9) 2_656 . ?
O10 Mo1 Mo2 47.37(9) . . ?
O10 Mo1 O10 76.45(16) . 2_656 ?
O12 Mo1 Mo4 132.66(12) . . ?
O12 Mo1 Mo2 132.62(12) . . ?
O12 Mo1 O1 96.88(17) . . ?
O12 Mo1 O6 96.42(17) . . ?
O12 Mo1 O10 158.84(17) . . ?
O12 Mo1 O10 82.41(16) . 2_656 ?
O2 Mo1 Mo4 88.24(13) . . ?
O2 Mo1 Mo2 89.40(13) . . ?
O2 Mo1 O1 100.65(17) . . ?
O2 Mo1 O6 100.59(17) . . ?
O2 Mo1 O10 173.69(17) . 2_656 ?
O2 Mo1 O10 97.25(17) . . ?
O2 Mo1 O12 103.89(19) . . ?
O1 Mo4 Mo1 78.20(9) 2_656 . ?
O6 Mo4 Mo1 35.38(10) . . ?
O6 Mo4 O1 70.84(14) . 2_656 ?
O6 Mo4 O10 73.71(13) . . ?
O8 Mo4 Mo1 118.77(11) . . ?
O8 Mo4 O1 83.77(15) . 2_656 ?
O8 Mo4 O6 146.07(16) . . ?
O8 Mo4 O10 76.89(15) . . ?
O10 Mo4 Mo1 41.90(9) . . ?
O10 Mo4 O1 70.66(13) . 2_656 ?
O9 Mo4 Mo1 86.46(14) . . ?
O9 Mo4 O1 164.51(16) . 2_656 ?
O9 Mo4 O6 97.75(18) . . ?
O9 Mo4 O8 102.05(19) . . ?
O9 Mo4 O10 96.45(17) . . ?
O9 Mo4 O11 104.4(2) . . ?
O11 Mo4 Mo1 135.19(15) . . ?
O11 Mo4 O1 88.22(17) . 2_656 ?
O11 Mo4 O6 99.82(18) . . ?
O11 Mo4 O8 101.54(19) . . ?
O11 Mo4 O10 158.88(18) . . ?
O1 Mo2 Mo1 34.91(10) . . ?
O1 Mo2 O6 72.33(14) . 2_656 ?
O1 Mo2 O10 73.80(14) . . ?
O4 Mo2 Mo1 118.76(11) . . ?
O4 Mo2 O1 146.49(16) . . ?
O4 Mo2 O6 83.30(16) . 2_656 ?
O4 Mo2 O10 76.89(14) . . ?
O6 Mo2 Mo1 78.63(9) 2_656 . ?
O6 Mo2 O10 71.49(13) 2_656 . ?
O10 Mo2 Mo1 41.88(9) . . ?
O14 Mo2 Mo1 82.93(13) . . ?
O14 Mo2 O1 95.94(18) . . ?
O14 Mo2 O4 100.2(2) . . ?
O14 Mo2 O6 160.49(16) . 2_656 ?
O14 Mo2 O10 90.49(16) . . ?
O16 Mo2 Mo1 135.12(15) . . ?
O16 Mo2 O1 100.43(18) . . ?
O16 Mo2 O4 103.67(19) . . ?
O16 Mo2 O6 93.29(17) . 2_656 ?
O16 Mo2 O10 164.68(18) . . ?
O16 Mo2 O14 104.3(2) . . ?
O4 Mo3 O10 74.65(14) . . ?
O4 Mo3 O12 77.21(15) . 2_656 ?
O8 Mo3 O4 145.33(17) . . ?
O8 Mo3 O10 73.82(14) . . ?
O8 Mo3 O12 78.63(15) . 2_656 ?
O12 Mo3 O10 69.63(13) 2_656 . ?
O5 Mo3 O4 101.1(2) . . ?
O5 Mo3 O8 102.93(19) . . ?
O5 Mo3 O10 158.55(19) . . ?
O5 Mo3 O12 88.93(19) . 2_656 ?
O3 Mo3 O4 98.16(19) . . ?
O3 Mo3 O8 98.98(19) . . ?
O3 Mo3 O10 95.78(18) . . ?
O3 Mo3 O12 165.36(19) . 2_656 ?
O3 Mo3 O5 105.6(2) . . ?
N1 Cu1 O14 85.94(17) 2_766 . ?
N8 Cu1 O14 96.27(18) 1_546 . ?
N8 Cu1 N1 110.80(18) 1_546 2_766 ?
N7 Cu1 O14 99.60(18) . . ?
N7 Cu1 N1 120.95(18) . 2_766 ?
N7 Cu1 N8 126.6(2) . 1_546 ?
N6 Cu2 N5 114.1(2) . 2_775 ?
N6 Cu2 N3 123.7(2) . . ?
N3 Cu2 N5 120.7(2) . 2_775 ?
Mo1 O1 Mo4 109.79(16) . 2_656 ?
Mo1 O1 Mo2 109.35(17) . . ?
Mo2 O1 Mo4 102.97(16) . 2_656 ?
Mo2 O4 Mo3 116.9(2) . . ?
Mo1 O6 Mo4 108.34(17) . . ?
Mo1 O6 Mo2 110.63(16) . 2_656 ?
Mo4 O6 Mo2 104.65(16) . 2_656 ?
Mo4 O8 Mo3 117.0(2) . . ?
Mo1 O10 Mo1 103.55(16) . 2_656 ?
Mo1 O10 Mo4 91.86(13) . . ?
Mo1 O10 Mo4 99.07(13) 2_656 . ?
Mo1 O10 Mo2 96.87(13) 2_656 . ?
Mo1 O10 Mo2 90.75(13) . . ?
Mo1 O10 Mo3 163.32(19) . . ?
Mo1 O10 Mo3 93.06(13) 2_656 . ?
Mo4 O10 Mo2 162.76(18) . . ?
Mo4 O10 Mo3 86.89(12) . . ?
Mo2 O10 Mo3 85.74(12) . . ?
Mo1 O12 Mo3 114.89(19) . 2_656 ?
Mo2 O14 Cu1 142.2(2) . . ?
N6 N1 Cu1 124.0(3) . 2_766 ?
C1 N1 Cu1 127.8(4) . 2_766 ?
C1 N1 N6 107.9(4) . . ?
C6 N4 C20 128.9(5) . . ?
C10 N4 C6 104.5(5) . . ?
C10 N4 C20 126.6(5) . . ?
N1 N6 Cu2 120.1(4) . . ?
C12 N6 Cu2 132.4(4) . . ?
C12 N6 N1 106.4(5) . . ?
N5 N8 Cu1 123.4(4) . 1_564 ?
C10 N8 Cu1 127.9(4) . 1_564 ?
C10 N8 N5 106.6(5) . . ?
C1 N2 C22 127.6(5) . . ?
C12 N2 C1 105.7(5) . . ?
C12 N2 C22 126.3(5) . . ?
N8 N5 Cu2 120.4(4) . 2_775 ?
C6 N5 Cu2 129.9(4) . 2_775 ?
C6 N5 N8 106.8(5) . . ?
C24 N3 Cu2 120.1(4) . . ?
C24 N3 C13 117.5(5) . . ?
C13 N3 Cu2 121.2(4) . . ?
C18 N7 Cu1 116.3(4) . . ?
C18 N7 C2 116.9(5) . . ?
C2 N7 Cu1 126.6(4) . . ?
N1 C1 N2 109.0(5) . . ?
N1 C1 C14 123.8(5) . . ?
N2 C1 C14 127.1(5) . . ?
C8 C4 C6 119.5(5) . . ?
C26 C4 C6 122.4(5) . . ?
C26 C4 C8 118.1(5) . . ?
N4 C6 C4 125.4(5) . . ?
N5 C6 N4 110.4(5) . . ?
N5 C6 C4 124.2(5) . . ?
C4 C8 H8 120.5 . . ?
C13 C8 C4 119.1(6) . . ?
C13 C8 H8 120.5 . . ?
N4 C10 H10 124.2 . . ?
N8 C10 N4 111.6(5) . . ?
N8 C10 H10 124.2 . . ?
N6 C12 N2 110.8(5) . . ?
N6 C12 H12 124.6 . . ?
N2 C12 H12 124.6 . . ?
C16 C14 C1 121.6(5) . . ?
C16 C14 C7 117.7(5) . . ?
C7 C14 C1 120.4(5) . . ?
C14 C16 H16 119.9 . . ?
C14 C16 C18 120.1(6) . . ?
C18 C16 H16 119.9 . . ?
N7 C18 C16 122.7(6) . . ?
N7 C18 H18 115(4) . . ?
C16 C18 H18 122(4) . . ?
N4 C20 H20A 108.7 . . ?
N4 C20 H20B 108.7 . . ?
N4 C20 C9 114.3(5) . . ?
H20A C20 H20B 107.6 . . ?
C9 C20 H20A 108.7 . . ?
C9 C20 H20B 108.7 . . ?
N2 C22 H22A 109.1 . . ?
N2 C22 H22B 109.1 . . ?
N2 C22 C15 112.3(5) . . ?
H22A C22 H22B 107.9 . . ?
C15 C22 H22A 109.1 . . ?
C15 C22 H22B 109.1 . . ?
N3 C24 H24 118.4 . . ?
N3 C24 C26 123.2(6) . . ?
C26 C24 H24 118.4 . . ?
C4 C26 H26 120.5 . . ?
C24 C26 C4 119.0(5) . . ?
C24 C26 H26 120.5 . . ?
N3 C13 C8 122.8(5) . . ?
N3 C13 H13 118.6 . . ?
C8 C13 H13 118.6 . . ?
C14 C7 H7 120.6 . . ?
C2 C7 C14 118.8(6) . . ?
C2 C7 H7 120.6 . . ?
C22 C15 H15 108.7 . . ?
C22 C15 C19 109.8(6) . . ?
C17 C15 C22 113.5(6) . . ?
C17 C15 H15 108.7 . . ?
C17 C15 C19 107.4(6) . . ?
C19 C15 H15 108.7 . . ?
C21 O13 C5 109.3(7) . . ?
N7 C2 C7 123.7(6) . . ?
N7 C2 H2 118.2 . . ?
C7 C2 H2 118.2 . . ?
C15 C17 H17A 109.5 . . ?
C15 C17 H17B 109.5 . . ?
H17A C17 H17B 108.1 . . ?
C5 C17 C15 110.8(7) . . ?
C5 C17 H17A 109.5 . . ?
C5 C17 H17B 109.5 . . ?
C20 C9 H9 108.2 . . ?
C20 C9 C3 109.8(7) . . ?
C11 C9 C20 113.7(7) . . ?
C11 C9 H9 108.2 . . ?
C11 C9 C3 108.7(7) . . ?
C3 C9 H9 108.2 . . ?
C15 C19 H19A 109.4 . . ?
C15 C19 H19B 109.4 . . ?
H19A C19 H19B 108.0 . . ?
C21 C19 C15 111.3(7) . . ?
C21 C19 H19A 109.4 . . ?
C21 C19 H19B 109.4 . . ?
O13 C5 C17 111.7(8) . . ?
O13 C5 H5A 109.3 . . ?
O13 C5 H5B 109.3 . . ?
C17 C5 H5A 109.3 . . ?
C17 C5 H5B 109.3 . . ?
H5A C5 H5B 107.9 . . ?
O13 C21 C19 112.1(8) . . ?
O13 C21 H21A 109.2 . . ?
O13 C21 H21B 109.2 . . ?
C19 C21 H21A 109.2 . . ?
C19 C21 H21B 109.2 . . ?
H21A C21 H21B 107.9 . . ?
C9 C11 H11A 109.0 . . ?
C9 C11 H11B 109.0 . . ?
H11A C11 H11B 107.8 . . ?
C23 C11 C9 112.9(8) . . ?
C23 C11 H11A 109.0 . . ?
C23 C11 H11B 109.0 . . ?
C23 O7 C25 112.0(9) . . ?
C11 C23 H23A 109.2 . . ?
C11 C23 H23B 109.2 . . ?
O7 C23 C11 112.2(10) . . ?
O7 C23 H23A 109.2 . . ?
O7 C23 H23B 109.2 . . ?
H23A C23 H23B 107.9 . . ?
C9 C3 H3A 109.4 . . ?
C9 C3 H3B 109.4 . . ?
H3A C3 H3B 108.0 . . ?
C25 C3 C9 111.3(9) . . ?
C25 C3 H3A 109.4 . . ?
C25 C3 H3B 109.4 . . ?
O7 C25 C3 112.0(11) . . ?
O7 C25 H25A 109.2 . . ?
O7 C25 H25B 109.2 . . ?
C3 C25 H25A 109.2 . . ?
C3 C25 H25B 109.2 . . ?
H25A C25 H25B 107.9 . . ?
H17C O17 H17D 104.5 . . ?

loop_
_geom_bond_atom_site_label_1
_geom_bond_atom_site_label_2
_geom_bond_distance
_geom_bond_site_symmetry_2
_geom_bond_publ_flag
Mo1 Mo4 3.2141(7) . ?
Mo1 Mo2 3.2172(7) . ?
Mo1 O1 1.951(3) . ?
Mo1 O6 1.960(3) . ?
Mo1 O10 2.316(4) 2_656 ?
Mo1 O10 2.148(4) . ?
Mo1 O12 1.748(4) . ?
Mo1 O2 1.686(4) . ?
Mo4 O1 2.353(4) 2_656 ?
Mo4 O6 2.004(4) . ?
Mo4 O8 1.900(4) . ?
Mo4 O10 2.322(3) . ?
Mo4 O9 1.691(4) . ?
Mo4 O11 1.696(4) . ?
Mo2 O1 1.992(4) . ?
Mo2 O4 1.891(4) . ?
Mo2 O6 2.294(4) 2_656 ?
Mo2 O10 2.367(3) . ?
Mo2 O14 1.702(4) . ?
Mo2 O16 1.702(4) . ?
Mo3 O4 1.936(4) . ?
Mo3 O8 1.930(4) . ?
Mo3 O10 2.426(4) . ?
Mo3 O12 2.320(4) 2_656 ?
Mo3 O5 1.696(4) . ?
Mo3 O3 1.689(4) . ?
Cu1 O14 2.238(4) . ?
Cu1 N1 2.031(5) 2_766 ?
Cu1 N8 2.004(5) 1_546 ?
Cu1 N7 1.988(4) . ?
Cu2 N6 1.965(5) . ?
Cu2 N5 2.006(5) 2_775 ?
Cu2 N3 1.970(5) . ?
N1 N6 1.385(6) . ?
N1 C1 1.314(7) . ?
N4 C6 1.361(7) . ?
N4 C10 1.348(7) . ?
N4 C20 1.467(7) . ?
N6 C12 1.305(7) . ?
N8 N5 1.392(6) . ?
N8 C10 1.297(7) . ?
N2 C1 1.359(7) . ?
N2 C12 1.349(7) . ?
N2 C22 1.476(7) . ?
N5 C6 1.310(7) . ?
N3 C24 1.337(7) . ?
N3 C13 1.342(7) . ?
N7 C18 1.335(8) . ?
N7 C2 1.336(8) . ?
C1 C14 1.452(7) . ?
C4 C6 1.473(7) . ?
C4 C8 1.391(8) . ?
C4 C26 1.382(8) . ?
C8 H8 0.9300 . ?
C8 C13 1.378(8) . ?
C10 H10 0.9300 . ?
C12 H12 0.9300 . ?
C14 C16 1.365(8) . ?
C14 C7 1.388(8) . ?
C16 H16 0.9300 . ?
C16 C18 1.384(8) . ?
C18 H18 1.03(7) . ?
C20 H20A 0.9700 . ?
C20 H20B 0.9700 . ?
C20 C9 1.514(9) . ?
C22 H22A 0.9700 . ?
C22 H22B 0.9700 . ?
C22 C15 1.520(9) . ?
C24 H24 0.9300 . ?
C24 C26 1.378(8) . ?
C26 H26 0.9300 . ?
C13 H13 0.9300 . ?
C7 H7 0.9300 . ?
C7 C2 1.380(8) . ?
C15 H15 0.9800 . ?
C15 C17 1.511(10) . ?
C15 C19 1.523(9) . ?
O13 C5 1.423(11) . ?
O13 C21 1.409(12) . ?
C2 H2 0.9300 . ?
C17 H17A 0.9700 . ?
C17 H17B 0.9700 . ?
C17 C5 1.499(11) . ?
C9 H9 0.9800 . ?
C9 C11 1.476(11) . ?
C9 C3 1.568(12) . ?
C19 H19A 0.9700 . ?
C19 H19B 0.9700 . ?
C19 C21 1.506(12) . ?
C5 H5A 0.9700 . ?
C5 H5B 0.9700 . ?
C21 H21A 0.9700 . ?
C21 H21B 0.9700 . ?
C11 H11A 0.9700 . ?
C11 H11B 0.9700 . ?
C11 C23 1.450(13) . ?
O7 C23 1.389(15) . ?
O7 C25 1.397(16) . ?
C23 H23A 0.9700 . ?
C23 H23B 0.9700 . ?
C3 H3A 0.9700 . ?
C3 H3B 0.9700 . ?
C3 C25 1.481(17) . ?
C25 H25A 0.9700 . ?
C25 H25B 0.9700 . ?
O17 H17C 0.8500 . ?
O17 H17D 0.8500 . ?

loop_
_geom_torsion_atom_site_label_1
_geom_torsion_atom_site_label_2
_geom_torsion_atom_site_label_3
_geom_torsion_atom_site_label_4
_geom_torsion
_geom_torsion_site_symmetry_1
_geom_torsion_site_symmetry_2
_geom_torsion_site_symmetry_3
_geom_torsion_site_symmetry_4
_geom_torsion_publ_flag
Mo1 Mo4 O8 Mo3 -19.9(3) . . . . ?
Mo1 Mo2 O4 Mo3 21.4(3) . . . . ?
Mo1 Mo2 O14 Cu1 73.8(3) . . . . ?
Mo4 Mo1 O12 Mo3 78.9(2) . . . 2_656 ?
Mo2 Mo1 O12 Mo3 -78.1(2) . . . 2_656 ?
Cu1 N1 N6 Cu2 -5.8(6) 2_766 . . . ?
Cu1 N1 N6 C12 -175.3(4) 2_766 . . . ?
Cu1 N1 C1 N2 175.4(4) 2_766 . . . ?
Cu1 N1 C1 C14 -1.2(9) 2_766 . . . ?
Cu1 N8 N5 Cu2 -1.6(6) 1_564 . . 2_775 ?
Cu1 N8 N5 C6 -164.3(4) 1_564 . . . ?
Cu1 N8 C10 N4 162.5(4) 1_564 . . . ?
Cu1 N7 C18 C16 -173.9(5) . . . . ?
Cu1 N7 C2 C7 173.0(5) . . . . ?
Cu2 N6 C12 N2 -167.6(4) . . . . ?
Cu2 N5 C6 N4 -159.8(4) 2_775 . . . ?
Cu2 N5 C6 C4 22.7(9) 2_775 . . . ?
Cu2 N3 C24 C26 -163.4(5) . . . . ?
Cu2 N3 C13 C8 163.5(5) . . . . ?
O1 Mo1 O12 Mo3 -77.6(2) . . . 2_656 ?
O1 Mo4 O8 Mo3 -92.8(2) 2_656 . . . ?
O1 Mo2 O4 Mo3 51.5(4) . . . . ?
O1 Mo2 O14 Cu1 41.3(4) . . . . ?
O4 Mo2 O14 Cu1 -168.2(3) . . . . ?
O6 Mo1 O12 Mo3 77.0(2) . . . 2_656 ?
O6 Mo4 O8 Mo3 -51.7(4) . . . . ?
O6 Mo2 O4 Mo3 94.5(2) 2_656 . . . ?
O6 Mo2 O14 Cu1 93.0(6) 2_656 . . . ?
O10 Mo1 O12 Mo3 -0.61(16) 2_656 . . 2_656 ?
O10 Mo1 O12 Mo3 2.0(5) . . . 2_656 ?
O10 Mo4 O8 Mo3 -21.3(2) . . . . ?
O10 Mo2 O4 Mo3 22.0(2) . . . . ?
O10 Mo2 O14 Cu1 115.1(3) . . . . ?
O14 Mo2 O4 Mo3 -66.1(2) . . . . ?
O16 Mo2 O4 Mo3 -173.7(2) . . . . ?
O16 Mo2 O14 Cu1 -61.1(4) . . . . ?
O2 Mo1 O12 Mo3 179.60(18) . . . 2_656 ?
O9 Mo4 O8 Mo3 72.7(2) . . . . ?
O11 Mo4 O8 Mo3 -179.7(2) . . . . ?
N1 N6 C12 N2 0.0(7) . . . . ?
N1 C1 C14 C16 -80.1(8) . . . . ?
N1 C1 C14 C7 93.8(8) . . . . ?
N4 C20 C9 C11 67.7(8) . . . . ?
N4 C20 C9 C3 -170.4(7) . . . . ?
N6 N1 C1 N2 1.2(7) . . . . ?
N6 N1 C1 C14 -175.4(5) . . . . ?
N8 N5 C6 N4 0.7(7) . . . . ?
N8 N5 C6 C4 -176.8(5) . . . . ?
N2 C1 C14 C16 103.9(7) . . . . ?
N2 C1 C14 C7 -82.2(8) . . . . ?
N2 C22 C15 C17 -52.2(7) . . . . ?
N2 C22 C15 C19 -172.5(6) . . . . ?
N5 N8 C10 N4 -1.1(7) . . . . ?
N3 C24 C26 C4 -0.1(10) . . . . ?
C1 N1 N6 Cu2 168.6(4) . . . . ?
C1 N1 N6 C12 -0.8(7) . . . . ?
C1 N2 C12 N6 0.7(7) . . . . ?
C1 N2 C22 C15 -70.2(8) . . . . ?
C1 C14 C16 C18 172.1(6) . . . . ?
C1 C14 C7 C2 -172.5(6) . . . . ?
C4 C8 C13 N3 -0.5(10) . . . . ?
C6 N4 C10 N8 1.4(7) . . . . ?
C6 N4 C20 C9 71.3(8) . . . . ?
C6 C4 C8 C13 -174.2(6) . . . . ?
C6 C4 C26 C24 174.5(6) . . . . ?
C8 C4 C6 N4 -127.7(7) . . . . ?
C8 C4 C6 N5 49.5(9) . . . . ?
C8 C4 C26 C24 -4.5(9) . . . . ?
C10 N4 C6 N5 -1.3(7) . . . . ?
C10 N4 C6 C4 176.2(6) . . . . ?
C10 N4 C20 C9 -110.9(7) . . . . ?
C10 N8 N5 Cu2 162.9(4) . . . 2_775 ?
C10 N8 N5 C6 0.2(6) . . . . ?
C12 N2 C1 N1 -1.2(7) . . . . ?
C12 N2 C1 C14 175.3(6) . . . . ?
C12 N2 C22 C15 101.4(7) . . . . ?
C14 C16 C18 N7 0.2(10) . . . . ?
C14 C7 C2 N7 0.5(11) . . . . ?
C16 C14 C7 C2 1.6(9) . . . . ?
C18 N7 C2 C7 -2.2(10) . . . . ?
C20 N4 C6 N5 176.9(5) . . . . ?
C20 N4 C6 C4 -5.6(10) . . . . ?
C20 N4 C10 N8 -176.8(5) . . . . ?
C20 C9 C11 C23 73.3(10) . . . . ?
C20 C9 C3 C25 -78.0(11) . . . . ?
C22 N2 C1 N1 171.8(6) . . . . ?
C22 N2 C1 C14 -11.8(10) . . . . ?
C22 N2 C12 N6 -172.4(6) . . . . ?
C22 C15 C17 C5 -174.8(7) . . . . ?
C22 C15 C19 C21 175.9(7) . . . . ?
C24 N3 C13 C8 -4.1(10) . . . . ?
C26 C4 C6 N4 53.4(9) . . . . ?
C26 C4 C6 N5 -129.5(7) . . . . ?
C26 C4 C8 C13 4.8(9) . . . . ?
C13 N3 C24 C26 4.4(10) . . . . ?
C7 C14 C16 C18 -2.0(9) . . . . ?
C15 C17 C5 O13 59.8(10) . . . . ?
C15 C19 C21 O13 -57.3(11) . . . . ?
C2 N7 C18 C16 1.9(9) . . . . ?
C17 C15 C19 C21 52.0(9) . . . . ?
C9 C11 C23 O7 57.5(12) . . . . ?
C9 C3 C25 O7 -52.2(15) . . . . ?
C19 C15 C17 C5 -53.2(9) . . . . ?
C5 O13 C21 C19 60.5(11) . . . . ?
C21 O13 C5 C17 -61.8(11) . . . . ?
C11 C9 C3 C25 46.9(12) . . . . ?
C23 O7 C25 C3 59.3(16) . . . . ?
C3 C9 C11 C23 -49.2(11) . . . . ?
C25 O7 C23 C11 -61.2(15) . . . . ?
